data_7243644
loop_
_publ_author_name
'Luo, Xiai'
'Zhao, Yu'
'Tao, Susu'
'Yang, Zhong-Tao'
'Luo, Hui'
'Yang, Weiguang'

_publ_section_title
;
 A simple and efficient copper-catalyzed three-component reaction to
 synthesize (Z)-1,2-dihydro-2-iminoquinolines
;
_journal_issue 50
_journal_name_full 'RSC Advances'
_journal_page_first 31152
_journal_page_last 31158
_journal_paper_doi 10.1039/D1RA06330H
_journal_volume 11
_journal_year 2021
_chemical_formula_moiety 'C19 H18 N2 O3 S'
_chemical_formula_sum 'C19 H18 N2 O3 S'
_chemical_formula_weight 354.41
_space_group_crystal_system monoclinic
_space_group_IT_number 14
_space_group_name_Hall '-P 2ybc'
_space_group_name_H-M_alt 'P 1 21/c 1'
_atom_sites_solution_hydrogens geom
_audit_creation_date 2021-05-24
_audit_creation_method
;
Olex2 1.3
(compiled 2020.11.12 svn.r5f609507 for OlexSys, GUI svn.r6272)
;
_audit_update_record
;
2021-06-25 deposited with the CCDC.	2021-09-29 downloaded from the CCDC.
;
_cell_angle_alpha 90
_cell_angle_beta 109.953(17)
_cell_angle_gamma 90
_cell_formula_units_Z 4
_cell_length_a 10.929(18)
_cell_length_b 10.763(18)
_cell_length_c 15.62(3)
_cell_measurement_reflns_used 3022
_cell_measurement_temperature 296.15
_cell_measurement_theta_max 25.959
_cell_measurement_theta_min 2.346
_cell_volume 1727(5)
_computing_cell_refinement 'SAINT V8.38A (Bruker, 2018)'
_computing_data_reduction 'SAINT V8.38A (Bruker, 2018)'
_computing_molecular_graphics 'Olex2 1.3 (Dolomanov et al., 2009)'
_computing_publication_material 'Olex2 1.3 (Dolomanov et al., 2009)'
_computing_structure_refinement 'XL  (Sheldrick, 2008)'
_computing_structure_solution 'SHELXT 2014/5 (Sheldrick, 2014)'
_diffrn_ambient_temperature 296.15
_diffrn_measured_fraction_theta_full 0.976
_diffrn_measured_fraction_theta_max 0.965
_diffrn_measurement_device_type 'Bruker APEX-II CCD'
_diffrn_measurement_method '\f and \w scans'
_diffrn_radiation_type MoK\a
_diffrn_radiation_wavelength 0.71073
_diffrn_reflns_av_R_equivalents 0.0659
_diffrn_reflns_av_unetI/netI 0.0788
_diffrn_reflns_Laue_measured_fraction_full 0.976
_diffrn_reflns_Laue_measured_fraction_max 0.965
_diffrn_reflns_limit_h_max 13
_diffrn_reflns_limit_h_min -13
_diffrn_reflns_limit_k_max 13
_diffrn_reflns_limit_k_min -12
_diffrn_reflns_limit_l_max 19
_diffrn_reflns_limit_l_min -19
_diffrn_reflns_number 9388
_diffrn_reflns_point_group_measured_fraction_full 0.976
_diffrn_reflns_point_group_measured_fraction_max 0.965
_diffrn_reflns_theta_full 25.242
_diffrn_reflns_theta_max 26.127
_diffrn_reflns_theta_min 1.982
_diffrn_source_current 30.0
_diffrn_source_power 1.5
_diffrn_source_voltage 50.0
_diffrn_standards_number 0
_exptl_absorpt_coefficient_mu 0.208
_exptl_absorpt_correction_T_max 0.7453
_exptl_absorpt_correction_T_min 0.5265
_exptl_absorpt_correction_type multi-scan
_exptl_absorpt_process_details
;
SADABS-2016/2 (Bruker,2016/2) was used for absorption correction.
wR2(int) was 0.0904 before and 0.0559 after correction.
The Ratio of minimum to maximum transmission is 0.7064.
The \l/2 correction factor is Not present.
;
_exptl_crystal_colour 'clear light colourless'
_exptl_crystal_colour_lustre clear
_exptl_crystal_colour_modifier light
_exptl_crystal_colour_primary colourless
_exptl_crystal_density_diffrn 1.364
_exptl_crystal_description block
_exptl_crystal_F_000 744
_exptl_crystal_size_max 0.12
_exptl_crystal_size_mid 0.1
_exptl_crystal_size_min 0.08
_refine_diff_density_max 0.401
_refine_diff_density_min -0.474
_refine_diff_density_rms 0.072
_refine_ls_extinction_method none
_refine_ls_goodness_of_fit_ref 1.157
_refine_ls_hydrogen_treatment constr
_refine_ls_matrix_type full
_refine_ls_number_parameters 228
_refine_ls_number_reflns 3319
_refine_ls_number_restraints 0
_refine_ls_restrained_S_all 1.157
_refine_ls_R_factor_all 0.1629
_refine_ls_R_factor_gt 0.0968
_refine_ls_shift/su_max 0.000
_refine_ls_shift/su_mean 0.000
_refine_ls_structure_factor_coef Fsqd
_refine_ls_weighting_details 'w=1/[\s^2^(Fo^2^)+6.0103P] where P=(Fo^2^+2Fc^2^)/3'
_refine_ls_weighting_scheme calc
_refine_ls_wR_factor_gt 0.1674
_refine_ls_wR_factor_ref 0.1968
_reflns_Friedel_coverage 0.000
_reflns_number_gt 1990
_reflns_number_total 3319
_reflns_threshold_expression 'I > 2\s(I)'
_cod_data_source_file d1ra06330h2.cif
_cod_data_source_block mo_052301_0m_a
_cod_original_cell_volume 1726(5)
_cod_database_code 7243644
_shelx_shelxl_version_number 2016/6
_shelx_space_group_comment
;
The symmetry employed for this shelxl refinement is uniquely defined
by the following loop, which should always be used as a source of
symmetry information in preference to the above space-group names.
They are only intended as comments.
;
_shelx_estimated_absorpt_t_max 0.984
_shelx_estimated_absorpt_t_min 0.975
_olex2_refinement_description
;
1. Fixed Uiso
 At 1.2 times of:
  All C(H) groups, All C(H,H) groups, All N(H) groups
 At 1.5 times of:
  All C(H,H,H) groups
2.a Secondary CH2 refined with riding coordinates:
 C13(H13A,H13B)
2.b Aromatic/amide H refined with riding coordinates:
 N1(H1), C2(H2), C5(H5), C19(H19), C15(H15), C18(H18), C1(H1A), C6(H6),
 C16(H16), C17(H17)
2.c Idealised Me refined as rotating group:
 C8(H8A,H8B,H8C), C12(H12A,H12B,H12C)
;
_olex2_submission_special_instructions 'No special instructions were received'

loop_
_space_group_symop_operation_xyz
'x, y, z'
'-x, y+1/2, -z+1/2'
'-x, -y, -z'
'x, -y-1/2, z-1/2'

loop_
_atom_site_label
_atom_site_type_symbol
_atom_site_fract_x
_atom_site_fract_y
_atom_site_fract_z
_atom_site_U_iso_or_equiv
_atom_site_adp_type
_atom_site_occupancy
_atom_site_site_symmetry_order
_atom_site_calc_flag
_atom_site_refinement_flags_posn
_atom_site_refinement_flags_adp
_atom_site_refinement_flags_occupancy
_atom_site_disorder_assembly
_atom_site_disorder_group
S1 S 0.70821(14) 0.58161(13) 0.08840(9) 0.0428(4) Uani 1 1 d . . . . .
O2 O 0.6624(4) 0.4667(3) 0.1136(2) 0.0477(9) Uani 1 1 d . . . . .
O3 O 0.7489(4) 0.5781(4) 0.0101(2) 0.0546(10) Uani 1 1 d . . . . .
N2 N 0.8204(4) 0.6446(4) 0.1703(3) 0.0389(10) Uani 1 1 d . . . . .
N1 N 0.7719(4) 0.5428(4) 0.2900(3) 0.0403(10) Uani 1 1 d . . . . .
H1 H 0.724819 0.488983 0.252427 0.048 Uiso 1 1 calc R U . . .
O1 O 0.9555(5) 0.9079(4) 0.2713(3) 0.0754(14) Uani 1 1 d . . . . .
C10 C 0.8328(5) 0.6293(4) 0.2571(3) 0.0349(11) Uani 1 1 d . . . . .
C9 C 0.9198(5) 0.7105(4) 0.3229(3) 0.0368(12) Uani 1 1 d . . . . .
C4 C 0.8598(5) 0.6168(4) 0.4433(3) 0.0393(12) Uani 1 1 d . . . . .
C14 C 0.5312(5) 0.7055(5) 0.1429(3) 0.0444(13) Uani 1 1 d . . . . .
C3 C 0.7797(5) 0.5344(5) 0.3802(3) 0.0377(12) Uani 1 1 d . . . . .
C7 C 0.9311(5) 0.7084(5) 0.4122(3) 0.0399(12) Uani 1 1 d . . . . .
C2 C 0.7096(6) 0.4448(5) 0.4057(4) 0.0544(16) Uani 1 1 d . . . . .
H2 H 0.657497 0.389647 0.362811 0.065 Uiso 1 1 calc R U . . .
C5 C 0.8639(6) 0.6074(5) 0.5339(4) 0.0515(15) Uani 1 1 d . . . . .
H5 H 0.914452 0.662897 0.577252 0.062 Uiso 1 1 calc R U . . .
C19 C 0.4318(6) 0.6329(5) 0.1504(4) 0.0528(15) Uani 1 1 d . . . . .
H19 H 0.388925 0.578051 0.103807 0.063 Uiso 1 1 calc R U . . .
C11 C 0.9890(6) 0.8028(5) 0.2831(4) 0.0483(14) Uani 1 1 d . . . . .
C15 C 0.5912(6) 0.7884(5) 0.2123(4) 0.0540(15) Uani 1 1 d . . . . .
H15 H 0.656487 0.840314 0.207289 0.065 Uiso 1 1 calc R U . . .
C13 C 0.5769(5) 0.6899(5) 0.0631(3) 0.0467(14) Uani 1 1 d . . . . .
H13A H 0.605062 0.769632 0.047532 0.056 Uiso 1 1 calc R U . . .
H13B H 0.505209 0.660810 0.010808 0.056 Uiso 1 1 calc R U . . .
C8 C 1.0181(6) 0.7981(6) 0.4792(4) 0.0581(16) Uani 1 1 d . . . . .
H8A H 1.061232 0.850530 0.448679 0.087 Uiso 1 1 calc R U . . .
H8B H 1.081821 0.752836 0.526819 0.087 Uiso 1 1 calc R U . . .
H8C H 0.966860 0.848279 0.505021 0.087 Uiso 1 1 calc R U . . .
C18 C 0.3950(7) 0.6405(6) 0.2267(5) 0.0692(19) Uani 1 1 d . . . . .
H18 H 0.327621 0.591106 0.231101 0.083 Uiso 1 1 calc R U . . .
C1 C 0.7168(7) 0.4372(6) 0.4952(4) 0.0649(18) Uani 1 1 d . . . . .
H1A H 0.668984 0.377067 0.512738 0.078 Uiso 1 1 calc R U . . .
C6 C 0.7947(7) 0.5183(6) 0.5590(4) 0.0621(17) Uani 1 1 d . . . . .
H6 H 0.799884 0.512008 0.619539 0.075 Uiso 1 1 calc R U . . .
C16 C 0.5553(7) 0.7950(6) 0.2892(4) 0.0659(19) Uani 1 1 d . . . . .
H16 H 0.597637 0.849780 0.335912 0.079 Uiso 1 1 calc R U . . .
C17 C 0.4583(8) 0.7214(6) 0.2962(4) 0.071(2) Uani 1 1 d . . . . .
H17 H 0.434504 0.725568 0.347878 0.085 Uiso 1 1 calc R U . . .
C12 C 1.1032(6) 0.7526(7) 0.2629(4) 0.0706(19) Uani 1 1 d . . . . .
H12A H 1.121468 0.804717 0.218907 0.106 Uiso 1 1 calc R U . . .
H12B H 1.084182 0.669886 0.239000 0.106 Uiso 1 1 calc R U . . .
H12C H 1.177537 0.750679 0.317921 0.106 Uiso 1 1 calc R U . . .

loop_
_atom_site_aniso_label
_atom_site_aniso_U_11
_atom_site_aniso_U_22
_atom_site_aniso_U_33
_atom_site_aniso_U_23
_atom_site_aniso_U_13
_atom_site_aniso_U_12
S1 0.0520(9) 0.0405(8) 0.0371(7) -0.0051(6) 0.0170(6) -0.0036(7)
O2 0.057(2) 0.039(2) 0.044(2) -0.0053(16) 0.0126(18) -0.0063(18)
O3 0.067(3) 0.061(3) 0.042(2) -0.0094(19) 0.0269(19) -0.006(2)
N2 0.044(3) 0.041(2) 0.030(2) -0.0044(18) 0.0100(19) -0.011(2)
N1 0.052(3) 0.031(2) 0.036(2) -0.0046(18) 0.014(2) -0.011(2)
O1 0.107(4) 0.040(3) 0.075(3) 0.006(2) 0.024(3) -0.012(3)
C10 0.041(3) 0.021(2) 0.044(3) -0.004(2) 0.016(2) -0.003(2)
C9 0.042(3) 0.030(3) 0.035(3) -0.001(2) 0.008(2) -0.003(2)
C4 0.046(3) 0.033(3) 0.041(3) -0.003(2) 0.018(2) 0.002(2)
C14 0.053(4) 0.031(3) 0.045(3) -0.003(2) 0.013(3) 0.007(3)
C3 0.049(3) 0.030(3) 0.036(3) -0.001(2) 0.017(2) -0.001(2)
C7 0.041(3) 0.034(3) 0.041(3) -0.005(2) 0.009(2) 0.000(2)
C2 0.073(4) 0.044(3) 0.048(3) -0.005(3) 0.023(3) -0.016(3)
C5 0.067(4) 0.047(4) 0.043(3) -0.004(3) 0.022(3) -0.002(3)
C19 0.058(4) 0.040(3) 0.063(4) -0.010(3) 0.024(3) 0.000(3)
C11 0.053(4) 0.042(3) 0.043(3) -0.002(3) 0.007(3) -0.018(3)
C15 0.057(4) 0.041(3) 0.059(4) -0.011(3) 0.014(3) 0.006(3)
C13 0.048(3) 0.046(3) 0.041(3) 0.003(2) 0.008(2) 0.000(3)
C8 0.059(4) 0.063(4) 0.049(3) -0.016(3) 0.013(3) -0.013(3)
C18 0.078(5) 0.052(4) 0.094(5) -0.002(4) 0.051(4) 0.002(4)
C1 0.086(5) 0.063(4) 0.054(4) 0.006(3) 0.034(3) -0.017(4)
C6 0.087(5) 0.064(4) 0.041(3) 0.001(3) 0.030(3) -0.002(4)
C16 0.083(5) 0.053(4) 0.054(4) -0.018(3) 0.014(4) 0.018(4)
C17 0.100(6) 0.061(4) 0.063(4) -0.004(3) 0.041(4) 0.015(4)
C12 0.059(4) 0.085(5) 0.071(4) 0.010(4) 0.026(4) -0.017(4)

loop_
_atom_type_symbol
_atom_type_description
_atom_type_scat_dispersion_real
_atom_type_scat_dispersion_imag
_atom_type_scat_source
C C 0.0033 0.0016 'International Tables Vol C Tables 4.2.6.8 and 6.1.1.4'
H H 0.0000 0.0000 'International Tables Vol C Tables 4.2.6.8 and 6.1.1.4'
N N 0.0061 0.0033 'International Tables Vol C Tables 4.2.6.8 and 6.1.1.4'
O O 0.0106 0.0060 'International Tables Vol C Tables 4.2.6.8 and 6.1.1.4'
S S 0.1246 0.1234 'International Tables Vol C Tables 4.2.6.8 and 6.1.1.4'

loop_
_geom_angle_atom_site_label_1
_geom_angle_atom_site_label_2
_geom_angle_atom_site_label_3
_geom_angle
_geom_angle_site_symmetry_1
_geom_angle_site_symmetry_3
_geom_angle_publ_flag
O2 S1 N2 113.1(2) . . ?
O2 S1 C13 107.0(3) . . ?
O3 S1 O2 116.6(2) . . ?
O3 S1 N2 108.6(3) . . ?
O3 S1 C13 106.7(3) . . ?
N2 S1 C13 103.9(3) . . ?
C10 N2 S1 123.4(4) . . ?
C10 N1 H1 117.7 . . ?
C10 N1 C3 124.6(4) . . ?
C3 N1 H1 117.7 . . ?
N2 C10 N1 125.9(4) . . ?
N2 C10 C9 117.9(4) . . ?
N1 C10 C9 116.2(4) . . ?
C10 C9 C11 114.2(4) . . ?
C7 C9 C10 122.1(5) . . ?
C7 C9 C11 123.6(5) . . ?
C3 C4 C7 118.7(4) . . ?
C3 C4 C5 117.6(5) . . ?
C5 C4 C7 123.7(5) . . ?
C19 C14 C15 118.5(5) . . ?
C19 C14 C13 120.2(5) . . ?
C15 C14 C13 121.2(5) . . ?
N1 C3 C4 118.9(4) . . ?
C2 C3 N1 119.7(5) . . ?
C2 C3 C4 121.4(5) . . ?
C9 C7 C4 119.2(5) . . ?
C9 C7 C8 121.3(5) . . ?
C4 C7 C8 119.5(5) . . ?
C3 C2 H2 120.2 . . ?
C3 C2 C1 119.5(5) . . ?
C1 C2 H2 120.2 . . ?
C4 C5 H5 119.6 . . ?
C6 C5 C4 120.8(5) . . ?
C6 C5 H5 119.6 . . ?
C14 C19 H19 119.7 . . ?
C14 C19 C18 120.6(6) . . ?
C18 C19 H19 119.7 . . ?
O1 C11 C9 121.5(6) . . ?
O1 C11 C12 123.4(6) . . ?
C12 C11 C9 115.0(5) . . ?
C14 C15 H15 119.6 . . ?
C14 C15 C16 120.8(6) . . ?
C16 C15 H15 119.6 . . ?
S1 C13 H13A 109.4 . . ?
S1 C13 H13B 109.4 . . ?
C14 C13 S1 111.0(4) . . ?
C14 C13 H13A 109.4 . . ?
C14 C13 H13B 109.4 . . ?
H13A C13 H13B 108.0 . . ?
C7 C8 H8A 109.5 . . ?
C7 C8 H8B 109.5 . . ?
C7 C8 H8C 109.5 . . ?
H8A C8 H8B 109.5 . . ?
H8A C8 H8C 109.5 . . ?
H8B C8 H8C 109.5 . . ?
C19 C18 H18 120.0 . . ?
C17 C18 C19 120.0(6) . . ?
C17 C18 H18 120.0 . . ?
C2 C1 H1A 119.9 . . ?
C2 C1 C6 120.3(6) . . ?
C6 C1 H1A 119.9 . . ?
C5 C6 C1 120.4(5) . . ?
C5 C6 H6 119.8 . . ?
C1 C6 H6 119.8 . . ?
C15 C16 H16 120.0 . . ?
C17 C16 C15 120.0(6) . . ?
C17 C16 H16 120.0 . . ?
C18 C17 H17 120.0 . . ?
C16 C17 C18 120.0(6) . . ?
C16 C17 H17 120.0 . . ?
C11 C12 H12A 109.5 . . ?
C11 C12 H12B 109.5 . . ?
C11 C12 H12C 109.5 . . ?
H12A C12 H12B 109.5 . . ?
H12A C12 H12C 109.5 . . ?
H12B C12 H12C 109.5 . . ?

loop_
_geom_bond_atom_site_label_1
_geom_bond_atom_site_label_2
_geom_bond_distance
_geom_bond_site_symmetry_2
_geom_bond_publ_flag
S1 O2 1.438(4) . ?
S1 O3 1.437(4) . ?
S1 N2 1.590(4) . ?
S1 C13 1.786(6) . ?
N2 C10 1.325(6) . ?
N1 H1 0.8600 . ?
N1 C10 1.343(6) . ?
N1 C3 1.384(6) . ?
O1 C11 1.184(7) . ?
C10 C9 1.435(7) . ?
C9 C7 1.356(7) . ?
C9 C11 1.506(7) . ?
C4 C3 1.391(7) . ?
C4 C7 1.440(7) . ?
C4 C5 1.404(7) . ?
C14 C19 1.375(8) . ?
C14 C15 1.384(7) . ?
C14 C13 1.503(7) . ?
C3 C2 1.373(7) . ?
C7 C8 1.500(7) . ?
C2 H2 0.9300 . ?
C2 C1 1.374(8) . ?
C5 H5 0.9300 . ?
C5 C6 1.360(8) . ?
C19 H19 0.9300 . ?
C19 C18 1.383(8) . ?
C11 C12 1.489(9) . ?
C15 H15 0.9300 . ?
C15 C16 1.386(8) . ?
C13 H13A 0.9700 . ?
C13 H13B 0.9700 . ?
C8 H8A 0.9600 . ?
C8 H8B 0.9600 . ?
C8 H8C 0.9600 . ?
C18 H18 0.9300 . ?
C18 C17 1.379(9) . ?
C1 H1A 0.9300 . ?
C1 C6 1.379(8) . ?
C6 H6 0.9300 . ?
C16 H16 0.9300 . ?
C16 C17 1.357(9) . ?
C17 H17 0.9300 . ?
C12 H12A 0.9600 . ?
C12 H12B 0.9600 . ?
C12 H12C 0.9600 . ?

loop_
_geom_torsion_atom_site_label_1
_geom_torsion_atom_site_label_2
_geom_torsion_atom_site_label_3
_geom_torsion_atom_site_label_4
_geom_torsion
_geom_torsion_site_symmetry_1
_geom_torsion_site_symmetry_2
_geom_torsion_site_symmetry_3
_geom_torsion_site_symmetry_4
_geom_torsion_publ_flag
S1 N2 C10 N1 13.7(7) . . . . ?
S1 N2 C10 C9 -167.1(4) . . . . ?
O2 S1 N2 C10 -27.9(5) . . . . ?
O2 S1 C13 C14 57.4(4) . . . . ?
O3 S1 N2 C10 -158.9(4) . . . . ?
O3 S1 C13 C14 -177.1(4) . . . . ?
N2 S1 C13 C14 -62.5(4) . . . . ?
N2 C10 C9 C7 174.6(5) . . . . ?
N2 C10 C9 C11 -1.2(7) . . . . ?
N1 C10 C9 C7 -6.1(7) . . . . ?
N1 C10 C9 C11 178.0(5) . . . . ?
N1 C3 C2 C1 -179.5(5) . . . . ?
C10 N1 C3 C4 -2.8(7) . . . . ?
C10 N1 C3 C2 177.7(5) . . . . ?
C10 C9 C7 C4 4.0(8) . . . . ?
C10 C9 C7 C8 -177.1(5) . . . . ?
C10 C9 C11 O1 102.1(6) . . . . ?
C10 C9 C11 C12 -79.7(6) . . . . ?
C4 C3 C2 C1 1.0(9) . . . . ?
C4 C5 C6 C1 -1.5(10) . . . . ?
C14 C19 C18 C17 -0.1(10) . . . . ?
C14 C15 C16 C17 -1.4(9) . . . . ?
C3 N1 C10 N2 -175.3(5) . . . . ?
C3 N1 C10 C9 5.5(7) . . . . ?
C3 C4 C7 C9 -1.1(7) . . . . ?
C3 C4 C7 C8 -180.0(5) . . . . ?
C3 C4 C5 C6 1.9(8) . . . . ?
C3 C2 C1 C6 -0.5(10) . . . . ?
C7 C9 C11 O1 -73.7(8) . . . . ?
C7 C9 C11 C12 104.4(6) . . . . ?
C7 C4 C3 N1 0.4(7) . . . . ?
C7 C4 C3 C2 179.8(5) . . . . ?
C7 C4 C5 C6 -179.7(5) . . . . ?
C2 C1 C6 C5 0.7(10) . . . . ?
C5 C4 C3 N1 178.8(5) . . . . ?
C5 C4 C3 C2 -1.7(8) . . . . ?
C5 C4 C7 C9 -179.4(5) . . . . ?
C5 C4 C7 C8 1.7(8) . . . . ?
C19 C14 C15 C16 2.3(8) . . . . ?
C19 C14 C13 S1 -92.0(6) . . . . ?
C19 C18 C17 C16 1.0(10) . . . . ?
C11 C9 C7 C4 179.5(5) . . . . ?
C11 C9 C7 C8 -1.6(8) . . . . ?
C15 C14 C19 C18 -1.5(9) . . . . ?
C15 C14 C13 S1 85.0(6) . . . . ?
C15 C16 C17 C18 -0.3(10) . . . . ?
C13 S1 N2 C10 87.8(5) . . . . ?
C13 C14 C19 C18 175.6(5) . . . . ?
C13 C14 C15 C16 -174.8(5) . . . . ?
